data_7020958
loop_
_publ_author_name
'O'Reilly, Matthew E.'
'Ghiviriga, Ion'
'Abboud, Khalil A.'
'Veige, Adam S.'

_publ_section_title
;
 Unusually stable tungstenacyclobutadienes featuring an ONO trianionic
 pincer-type ligand
;
_journal_issue 10
_journal_name_full 'Dalton Transactions'
_journal_page_first 3326
_journal_paper_doi 10.1039/c2dt32653a
_journal_volume 42
_journal_year 2013
_chemical_formula_sum 'C34 H29 F12 N O2 W'
_chemical_formula_weight 895.43
_space_group_IT_number 14
_symmetry_cell_setting monoclinic
_symmetry_space_group_name_Hall '-P 2ybc'
_symmetry_space_group_name_H-M 'P 1 21/c 1'
_atom_sites_solution_hydrogens geom
_atom_sites_solution_primary direct
_atom_sites_solution_secondary difmap
_audit_creation_method SHELXL-97
_audit_update_record
;
2012-07-03 # Formatted by publCIF
;
_cell_angle_alpha 90.00
_cell_angle_beta 95.374(1)
_cell_angle_gamma 90.00
_cell_formula_units_Z 4
_cell_length_a 10.6462(5)
_cell_length_b 15.7072(7)
_cell_length_c 19.9882(9)
_cell_measurement_reflns_used 9701
_cell_measurement_temperature 100(2)
_cell_measurement_theta_max 27.91
_cell_measurement_theta_min 2.32
_cell_volume 3327.8(3)
_computing_cell_refinement 'Bruker APEX2'
_computing_data_collection 'Bruker APEX2 (Bruker, 2008)'
_computing_data_reduction 'Bruker SAINT (Bruker, 2008)'
_computing_molecular_graphics 'Bruker SHELXTL'
_computing_publication_material 'Bruker SHELXTL'
_computing_structure_refinement 'Bruker SHELXTL'
_computing_structure_solution 'Bruker SHELXTL (Bruker, 2008)'
_diffrn_ambient_temperature 100(2)
_diffrn_measured_fraction_theta_full 1.000
_diffrn_measured_fraction_theta_max 1.000
_diffrn_measurement_device_type 'Bruker APEX-II DUO'
_diffrn_measurement_method 'phi and omega scans'
_diffrn_radiation_monochromator 'Bruker Triumph'
_diffrn_radiation_source 'fine-focus sealed tube'
_diffrn_radiation_type MoK\a
_diffrn_radiation_wavelength 0.71073
_diffrn_reflns_av_R_equivalents 0.0372
_diffrn_reflns_av_sigmaI/netI 0.0154
_diffrn_reflns_limit_h_max 13
_diffrn_reflns_limit_h_min -13
_diffrn_reflns_limit_k_max 20
_diffrn_reflns_limit_k_min -20
_diffrn_reflns_limit_l_max 25
_diffrn_reflns_limit_l_min -25
_diffrn_reflns_number 104900
_diffrn_reflns_theta_full 27.50
_diffrn_reflns_theta_max 27.50
_diffrn_reflns_theta_min 1.65
_exptl_absorpt_coefficient_mu 3.571
_exptl_absorpt_correction_T_max 0.8388
_exptl_absorpt_correction_T_min 0.4230
_exptl_absorpt_correction_type numerical
_exptl_absorpt_process_details 'based on measured indexed crystal faces, Bruker SHELXTL v6.14 (Bruker 2008)'
_exptl_crystal_colour orange
_exptl_crystal_density_diffrn 1.787
_exptl_crystal_density_method 'not measured'
_exptl_crystal_description plates
_exptl_crystal_F_000 1752
_exptl_crystal_size_max 0.29
_exptl_crystal_size_mid 0.17
_exptl_crystal_size_min 0.05
_refine_diff_density_max 0.827
_refine_diff_density_min -0.431
_refine_diff_density_rms 0.066
_refine_ls_extinction_method none
_refine_ls_goodness_of_fit_ref 1.052
_refine_ls_hydrogen_treatment constr
_refine_ls_matrix_type full
_refine_ls_number_parameters 457
_refine_ls_number_reflns 7644
_refine_ls_number_restraints 0
_refine_ls_restrained_S_all 1.052
_refine_ls_R_factor_all 0.0178
_refine_ls_R_factor_gt 0.0145
_refine_ls_shift/su_max 0.005
_refine_ls_shift/su_mean 0.000
_refine_ls_structure_factor_coef Fsqd
_refine_ls_weighting_details 'calc w=1/[\s^2^(Fo^2^)+(0.0228P)^2^+0.5601P] where P=(Fo^2^+2Fc^2^)/3'
_refine_ls_weighting_scheme calc
_refine_ls_wR_factor_gt 0.0369
_refine_ls_wR_factor_ref 0.0376
_reflns_number_gt 6905
_reflns_number_total 7644
_reflns_threshold_expression I>2\s(I)
_cod_data_source_file c2dt32653a.txt
_cod_data_source_block orei33
_cod_original_sg_symbol_H-M P21/c
_cod_database_code 7020958

loop_
_symmetry_equiv_pos_as_xyz
'x, y, z'
'-x, y+1/2, -z+1/2'
'-x, -y, -z'
'x, -y-1/2, z-1/2'

loop_
_atom_site_label
_atom_site_type_symbol
_atom_site_fract_x
_atom_site_fract_y
_atom_site_fract_z
_atom_site_U_iso_or_equiv
_atom_site_adp_type
_atom_site_occupancy
_atom_site_symmetry_multiplicity
_atom_site_calc_flag
_atom_site_refinement_flags
W1 W 0.867316(6) 0.059834(4) 0.789245(3) 0.01098(3) Uani 1 1 d .
F1 F 0.78316(12) -0.12082(7) 0.64411(6) 0.0318(3) Uani 1 1 d .
F2 F 0.83752(11) -0.20403(7) 0.72702(6) 0.0284(3) Uani 1 1 d .
F3 F 0.65121(12) -0.21350(7) 0.67661(6) 0.0355(3) Uani 1 1 d .
F4 F 0.68820(11) -0.20315(6) 0.82783(6) 0.0283(3) Uani 1 1 d .
F5 F 0.51131(11) -0.16251(7) 0.77700(6) 0.0323(3) Uani 1 1 d .
F6 F 0.60920(11) -0.08231(7) 0.85172(5) 0.0268(3) Uani 1 1 d .
F7 F 0.89037(11) 0.21896(7) 0.97820(5) 0.0245(2) Uani 1 1 d .
F8 F 1.01305(10) 0.27727(7) 0.91220(5) 0.0259(2) Uani 1 1 d .
F9 F 0.85345(11) 0.34668(6) 0.94124(5) 0.0253(2) Uani 1 1 d .
F10 F 0.90457(11) 0.33051(7) 0.79210(5) 0.0266(2) Uani 1 1 d .
F11 F 0.71951(10) 0.36032(6) 0.82055(5) 0.0231(2) Uani 1 1 d .
F12 F 0.74376(10) 0.26047(6) 0.74910(5) 0.0213(2) Uani 1 1 d .
O1 O 0.80666(12) -0.05696(7) 0.77930(6) 0.0152(2) Uani 1 1 d .
O2 O 0.88561(11) 0.16255(7) 0.84526(6) 0.0147(2) Uani 1 1 d .
N1 N 0.68349(14) 0.08608(8) 0.79566(7) 0.0128(3) Uani 1 1 d .
C1 C 0.69652(16) -0.09034(10) 0.74676(9) 0.0154(3) Uani 1 1 d .
C2 C 0.60949(16) -0.02348(11) 0.71090(8) 0.0134(3) Uani 1 1 d .
C3 C 0.60361(16) 0.05842(10) 0.73855(8) 0.0129(3) Uani 1 1 d .
C4 C 0.52015(16) 0.11781(10) 0.70621(8) 0.0142(3) Uani 1 1 d .
H4A H 0.5145 0.1732 0.7247 0.017 Uiso 1 1 calc R
C5 C 0.44631(16) 0.09741(11) 0.64818(8) 0.0149(3) Uani 1 1 d .
H5A H 0.3906 0.1389 0.6274 0.018 Uiso 1 1 calc R
C6 C 0.45210(16) 0.01662(11) 0.61945(8) 0.0152(3) Uani 1 1 d .
C7 C 0.53291(17) -0.04241(10) 0.65174(9) 0.0152(3) Uani 1 1 d .
H7A H 0.5367 -0.0979 0.6332 0.018 Uiso 1 1 calc R
C8 C 0.74233(19) -0.15814(11) 0.69805(10) 0.0231(4) Uani 1 1 d .
C9 C 0.62563(18) -0.13529(11) 0.8010(1) 0.0207(4) Uani 1 1 d .
C10 C 0.37130(18) -0.00542(11) 0.55562(9) 0.0204(4) Uani 1 1 d .
H10A H 0.4079 -0.0544 0.5340 0.031 Uiso 1 1 calc R
H10B H 0.3677 0.0435 0.5250 0.031 Uiso 1 1 calc R
H10C H 0.2859 -0.0196 0.5664 0.031 Uiso 1 1 calc R
C11 C 0.81166(17) 0.22933(10) 0.86331(8) 0.0146(3) Uani 1 1 d .
C12 C 0.68231(16) 0.19968(10) 0.88084(8) 0.0134(3) Uani 1 1 d .
C13 C 0.62419(16) 0.13086(10) 0.84558(8) 0.0126(3) Uani 1 1 d .
C14 C 0.50501(16) 0.10428(10) 0.86177(8) 0.0151(3) Uani 1 1 d .
H14A H 0.4648 0.0578 0.8381 0.018 Uiso 1 1 calc R
C15 C 0.44477(17) 0.14428(11) 0.91139(8) 0.0173(3) Uani 1 1 d .
H15A H 0.3639 0.1250 0.9213 0.021 Uiso 1 1 calc R
C16 C 0.50135(18) 0.21254(11) 0.94707(8) 0.0182(4) Uani 1 1 d .
C17 C 0.61884(17) 0.23928(11) 0.93088(8) 0.0170(4) Uani 1 1 d .
H17A H 0.6579 0.2862 0.9545 0.020 Uiso 1 1 calc R
C18 C 0.89243(18) 0.26901(11) 0.92406(9) 0.0197(4) Uani 1 1 d .
C19 C 0.79526(17) 0.29586(10) 0.80590(9) 0.0179(4) Uani 1 1 d .
C20 C 0.4356(2) 0.25693(13) 1.00104(10) 0.0282(4) Uani 1 1 d .
H20A H 0.4018 0.2144 1.0304 0.042 Uiso 1 1 calc R
H20B H 0.3664 0.2918 0.9801 0.042 Uiso 1 1 calc R
H20C H 0.4960 0.2934 1.0276 0.042 Uiso 1 1 calc R
C21 C 0.95097(16) 0.08299(11) 0.71107(8) 0.0153(3) Uani 1 1 d .
C22 C 1.05559(17) 0.05517(10) 0.75760(9) 0.0165(3) Uani 1 1 d .
C23 C 1.03247(16) 0.02676(10) 0.82561(8) 0.0149(3) Uani 1 1 d .
C24 C 0.94491(17) 0.11524(12) 0.63944(8) 0.0192(4) Uani 1 1 d .
C25 C 0.80509(18) 0.12453(13) 0.61426(9) 0.0236(4) Uani 1 1 d .
H25A H 0.7638 0.0688 0.6150 0.035 Uiso 1 1 calc R
H25B H 0.7976 0.1467 0.5682 0.035 Uiso 1 1 calc R
H25C H 0.7645 0.1640 0.6435 0.035 Uiso 1 1 calc R
C26 C 1.0067(2) 0.05156(14) 0.59467(10) 0.0348(5) Uani 1 1 d .
H26A H 0.9680 -0.0046 0.5987 0.052 Uiso 1 1 calc R
H26B H 1.0972 0.0479 0.6088 0.052 Uiso 1 1 calc R
H26C H 0.9944 0.0706 0.5478 0.052 Uiso 1 1 calc R
C27 C 1.0080(2) 0.20331(13) 0.63742(10) 0.0311(5) Uani 1 1 d .
H27A H 0.9695 0.2421 0.6681 0.047 Uiso 1 1 calc R
H27B H 0.9961 0.2260 0.5916 0.047 Uiso 1 1 calc R
H27C H 1.0983 0.1979 0.6513 0.047 Uiso 1 1 calc R
C28 C 1.19102(18) 0.06096(12) 0.74097(10) 0.0219(4) Uani 1 1 d .
H28A H 1.2160 0.0068 0.7218 0.033 Uiso 1 1 calc R
H28B H 1.2459 0.0731 0.7820 0.033 Uiso 1 1 calc R
H28C H 1.1989 0.1068 0.7083 0.033 Uiso 1 1 calc R
C29 C 1.12427(16) 0.00599(11) 0.88178(9) 0.0179(4) Uani 1 1 d .
C30 C 1.2231(2) -0.05203(11) 0.87643(11) 0.0259(4) Uani 1 1 d .
H30A H 1.2331 -0.0787 0.8346 0.031 Uiso 1 1 calc R
C31 C 1.3060(2) -0.07030(13) 0.93214(11) 0.0318(5) Uani 1 1 d .
H31A H 1.3727 -0.1097 0.9285 0.038 Uiso 1 1 calc R
C32 C 1.2921(2) -0.03143(14) 0.99309(11) 0.0323(5) Uani 1 1 d .
H32A H 1.3502 -0.0435 1.0309 0.039 Uiso 1 1 calc R
C33 C 1.1938(2) 0.02500(14) 0.99924(10) 0.0290(4) Uani 1 1 d .
H33A H 1.1839 0.0510 1.0413 0.035 Uiso 1 1 calc R
C34 C 1.10961(19) 0.04349(12) 0.94378(9) 0.0224(4) Uani 1 1 d .
H34A H 1.0418 0.0818 0.9481 0.027 Uiso 1 1 calc R

loop_
_atom_site_aniso_label
_atom_site_aniso_U_11
_atom_site_aniso_U_22
_atom_site_aniso_U_33
_atom_site_aniso_U_23
_atom_site_aniso_U_13
_atom_site_aniso_U_12
W1 0.00886(4) 0.01295(4) 0.01103(4) -0.00068(2) 0.00047(2) -0.00042(2)
F1 0.0342(7) 0.0375(6) 0.0240(6) -0.0059(5) 0.0046(5) 0.0141(5)
F2 0.0241(6) 0.0232(5) 0.0361(6) -0.0069(5) -0.0068(5) 0.0118(5)
F3 0.0331(7) 0.0201(5) 0.0492(8) -0.0156(5) -0.0176(6) 0.0039(5)
F4 0.0253(6) 0.0200(5) 0.0391(7) 0.0129(5) 0.0000(5) 0.0036(5)
F5 0.0180(6) 0.0289(6) 0.0486(7) 0.0142(5) -0.0052(5) -0.0097(5)
F6 0.0309(7) 0.0247(5) 0.0263(6) 0.0064(4) 0.0096(5) 0.0015(5)
F7 0.0283(6) 0.0293(6) 0.0148(5) -0.0010(4) -0.0030(4) -0.0022(5)
F8 0.0185(6) 0.0310(6) 0.0278(6) -0.0097(5) -0.0002(5) -0.0081(5)
F9 0.0304(7) 0.0196(5) 0.0259(6) -0.0110(4) 0.0022(5) -0.0024(5)
F10 0.0208(6) 0.0286(6) 0.0314(6) 0.0078(5) 0.0072(5) -0.0066(5)
F11 0.0269(6) 0.0164(5) 0.0268(6) 0.0020(4) 0.0061(5) 0.0042(4)
F12 0.0274(6) 0.0221(5) 0.0142(5) 0.0016(4) 0.0008(4) -0.0009(4)
O1 0.0108(6) 0.0129(5) 0.0212(6) -0.0016(4) -0.0030(5) -0.0001(5)
O2 0.0120(6) 0.0156(5) 0.0163(6) -0.0031(5) 0.0009(5) -0.0008(5)
N1 0.0112(7) 0.0139(6) 0.0132(6) -0.0016(5) 0.0008(6) -0.0001(5)
C1 0.0128(9) 0.0125(7) 0.0202(8) -0.0010(7) -0.0022(7) 0.0005(6)
C2 0.0094(8) 0.0135(7) 0.0170(8) 0.0004(6) 0.0004(7) -0.0008(6)
C3 0.0107(8) 0.0153(7) 0.0129(7) -0.0002(6) 0.0026(6) -0.0021(6)
C4 0.0132(8) 0.0135(7) 0.0165(8) 0.0000(6) 0.0041(7) -0.0006(6)
C5 0.0125(8) 0.0178(8) 0.0146(8) 0.0047(6) 0.0020(7) 0.0013(7)
C6 0.0122(8) 0.0195(8) 0.0142(8) 0.0007(6) 0.0023(7) -0.0033(7)
C7 0.0141(9) 0.0148(7) 0.0167(8) -0.0022(6) 0.0012(7) -0.0021(6)
C8 0.0218(10) 0.0186(8) 0.0274(10) -0.0052(7) -0.0056(8) 0.0042(7)
C9 0.0157(9) 0.0156(8) 0.0298(10) 0.0062(7) -0.0027(8) -0.0008(7)
C10 0.0192(10) 0.0235(9) 0.0176(8) 0.0004(7) -0.0026(7) -0.0018(7)
C11 0.0162(9) 0.0144(7) 0.0132(8) -0.0016(6) 0.0008(7) -0.0017(6)
C12 0.0148(9) 0.0133(7) 0.0123(7) 0.0021(6) 0.0018(6) 0.0007(6)
C13 0.0132(8) 0.0132(7) 0.0114(7) 0.0022(6) 0.0017(6) 0.0029(6)
C14 0.0144(9) 0.0160(8) 0.0146(8) 0.0036(6) -0.0002(7) 0.0011(7)
C15 0.0141(9) 0.0200(8) 0.0183(8) 0.0071(7) 0.0051(7) 0.0032(7)
C16 0.0212(10) 0.0190(8) 0.0152(8) 0.0035(7) 0.0058(7) 0.0062(7)
C17 0.0214(10) 0.0152(8) 0.0143(8) -0.0001(6) 0.0020(7) 0.0024(7)
C18 0.0209(10) 0.0186(8) 0.0196(9) -0.0050(7) 0.0019(8) -0.0024(7)
C19 0.0172(9) 0.0167(8) 0.0203(8) 0.0001(7) 0.0046(7) -0.0029(7)
C20 0.0325(12) 0.0296(10) 0.0246(10) -0.0034(8) 0.0133(9) 0.0043(9)
C21 0.0123(8) 0.0188(8) 0.0150(8) -0.0030(6) 0.0026(7) -0.0017(7)
C22 0.0126(9) 0.0178(8) 0.0194(8) -0.0040(7) 0.0031(7) -0.0010(7)
C23 0.0126(9) 0.0145(7) 0.0174(8) -0.0009(6) 0.0003(7) -0.0001(6)
C24 0.0163(9) 0.0293(9) 0.0123(8) 0.0007(7) 0.0022(7) -0.0022(7)
C25 0.0191(10) 0.0366(10) 0.0146(8) 0.0041(8) -0.0001(7) -0.0018(8)
C26 0.0324(13) 0.0550(14) 0.0179(9) -0.0043(9) 0.0074(9) 0.010(1)
C27 0.0294(12) 0.0405(11) 0.0222(9) 0.0107(9) -0.0033(9) -0.0129(9)
C28 0.0114(9) 0.0298(10) 0.0249(9) 0.0013(8) 0.0039(7) 0.0008(7)
C29 0.0120(9) 0.0200(8) 0.0213(9) 0.0053(7) -0.0012(7) -0.0030(7)
C30 0.0222(11) 0.0248(9) 0.030(1) 0.0035(8) -0.0011(8) 0.0043(8)
C31 0.0215(11) 0.0311(11) 0.0419(12) 0.0142(9) -0.0024(9) 0.0069(8)
C32 0.0216(11) 0.0434(12) 0.0302(11) 0.0217(10) -0.0072(9) -0.0060(9)
C33 0.0244(11) 0.0422(11) 0.0197(9) 0.0091(9) -0.0013(8) -0.0065(9)
C34 0.0175(10) 0.0287(9) 0.0211(9) 0.0067(7) 0.0017(8) -0.0012(8)

loop_
_atom_type_symbol
_atom_type_description
_atom_type_scat_dispersion_real
_atom_type_scat_dispersion_imag
_atom_type_scat_source
C C 0.0033 0.0016 'International Tables Vol C Tables 4.2.6.8 and 6.1.1.4'
H H 0.0000 0.0000 'International Tables Vol C Tables 4.2.6.8 and 6.1.1.4'
N N 0.0061 0.0033 'International Tables Vol C Tables 4.2.6.8 and 6.1.1.4'
O O 0.0106 0.0060 'International Tables Vol C Tables 4.2.6.8 and 6.1.1.4'
F F 0.0171 0.0103 'International Tables Vol C Tables 4.2.6.8 and 6.1.1.4'
W W -0.8490 6.8722 'International Tables Vol C Tables 4.2.6.8 and 6.1.1.4'

loop_
_geom_angle_atom_site_label_1
_geom_angle_atom_site_label_2
_geom_angle_atom_site_label_3
_geom_angle
C21 W1 C23 83.09(7)
C21 W1 O1 105.78(6)
C23 W1 O1 93.85(6)
C21 W1 O2 106.38(6)
C23 W1 O2 88.16(6)
O1 W1 O2 147.78(5)
C21 W1 N1 122.99(7)
C23 W1 N1 153.60(6)
O1 W1 N1 83.38(5)
O2 W1 N1 80.83(5)
C21 W1 C22 41.22(7)
C23 W1 C22 41.90(7)
O1 W1 C22 104.24(6)
O2 W1 C22 98.61(6)
N1 W1 C22 163.57(6)
C1 O1 W1 131.31(10)
C11 O2 W1 138.19(11)
C13 N1 C3 116.32(14)
C13 N1 W1 130.22(11)
C3 N1 W1 113.36(10)
O1 C1 C2 114.02(13)
O1 C1 C9 106.85(14)
C2 C1 C9 109.08(14)
O1 C1 C8 104.57(14)
C2 C1 C8 112.85(14)
C9 C1 C8 109.19(14)
C3 C2 C7 118.82(15)
C3 C2 C1 119.39(15)
C7 C2 C1 121.78(15)
C4 C3 C2 118.50(15)
C4 C3 N1 118.07(14)
C2 C3 N1 123.32(15)
C5 C4 C3 121.35(15)
C5 C4 H4A 119.3
C3 C4 H4A 119.3
C4 C5 C6 120.94(16)
C4 C5 H5A 119.5
C6 C5 H5A 119.5
C7 C6 C5 117.82(16)
C7 C6 C10 121.38(15)
C5 C6 C10 120.79(15)
C6 C7 C2 122.54(15)
C6 C7 H7A 118.7
C2 C7 H7A 118.7
F2 C8 F1 107.27(15)
F2 C8 F3 106.62(14)
F1 C8 F3 107.86(15)
F2 C8 C1 111.70(15)
F1 C8 C1 110.52(14)
F3 C8 C1 112.62(16)
F6 C9 F5 106.99(15)
F6 C9 F4 106.68(15)
F5 C9 F4 106.91(14)
F6 C9 C1 110.76(13)
F5 C9 C1 112.46(15)
F4 C9 C1 112.69(15)
C6 C10 H10A 109.5
C6 C10 H10B 109.5
H10A C10 H10B 109.5
C6 C10 H10C 109.5
H10A C10 H10C 109.5
H10B C10 H10C 109.5
O2 C11 C12 112.18(13)
O2 C11 C19 110.28(13)
C12 C11 C19 109.54(14)
O2 C11 C18 102.83(14)
C12 C11 C18 112.89(13)
C19 C11 C18 108.93(13)
C13 C12 C17 118.71(15)
C13 C12 C11 119.03(14)
C17 C12 C11 122.26(15)
C14 C13 C12 118.67(15)
C14 C13 N1 119.17(15)
C12 C13 N1 122.14(15)
C15 C14 C13 121.41(16)
C15 C14 H14A 119.3
C13 C14 H14A 119.3
C14 C15 C16 120.66(16)
C14 C15 H15A 119.7
C16 C15 H15A 119.7
C17 C16 C15 118.04(15)
C17 C16 C20 121.02(17)
C15 C16 C20 120.93(17)
C16 C17 C12 122.50(16)
C16 C17 H17A 118.8
C12 C17 H17A 118.8
F8 C18 F7 106.83(15)
F8 C18 F9 106.42(14)
F7 C18 F9 107.32(13)
F8 C18 C11 111.85(14)
F7 C18 C11 110.29(14)
F9 C18 C11 113.77(15)
F12 C19 F10 106.87(13)
F12 C19 F11 106.97(15)
F10 C19 F11 106.87(13)
F12 C19 C11 110.96(13)
F10 C19 C11 112.80(15)
F11 C19 C11 112.03(13)
C16 C20 H20A 109.5
C16 C20 H20B 109.5
H20A C20 H20B 109.5
C16 C20 H20C 109.5
H20A C20 H20C 109.5
H20B C20 H20C 109.5
C22 C21 C24 132.01(15)
C22 C21 W1 78.84(10)
C24 C21 W1 149.07(14)
C21 C22 C23 119.89(15)
C21 C22 C28 122.13(16)
C23 C22 C28 117.78(16)
C21 C22 W1 59.94(9)
C23 C22 W1 60.00(9)
C28 C22 W1 173.09(13)
C29 C23 C22 128.45(16)
C29 C23 W1 151.93(13)
C22 C23 W1 78.11(10)
C21 C24 C26 110.58(15)
C21 C24 C25 107.23(14)
C26 C24 C25 109.11(16)
C21 C24 C27 110.19(15)
C26 C24 C27 111.07(16)
C25 C24 C27 108.54(16)
C24 C25 H25A 109.5
C24 C25 H25B 109.5
H25A C25 H25B 109.5
C24 C25 H25C 109.5
H25A C25 H25C 109.5
H25B C25 H25C 109.5
C24 C26 H26A 109.5
C24 C26 H26B 109.5
H26A C26 H26B 109.5
C24 C26 H26C 109.5
H26A C26 H26C 109.5
H26B C26 H26C 109.5
C24 C27 H27A 109.5
C24 C27 H27B 109.5
H27A C27 H27B 109.5
C24 C27 H27C 109.5
H27A C27 H27C 109.5
H27B C27 H27C 109.5
C22 C28 H28A 109.5
C22 C28 H28B 109.5
H28A C28 H28B 109.5
C22 C28 H28C 109.5
H28A C28 H28C 109.5
H28B C28 H28C 109.5
C34 C29 C30 119.30(17)
C34 C29 C23 117.92(16)
C30 C29 C23 122.75(17)
C31 C30 C29 119.94(19)
C31 C30 H30A 120.0
C29 C30 H30A 120.0
C32 C31 C30 120.3(2)
C32 C31 H31A 119.9
C30 C31 H31A 119.9
C31 C32 C33 120.31(19)
C31 C32 H32A 119.8
C33 C32 H32A 119.8
C32 C33 C34 119.92(19)
C32 C33 H33A 120.0
C34 C33 H33A 120.0
C33 C34 C29 120.24(18)
C33 C34 H34A 119.9
C29 C34 H34A 119.9

loop_
_geom_bond_atom_site_label_1
_geom_bond_atom_site_label_2
_geom_bond_distance
W1 C21 1.9046(16)
W1 C23 1.9106(18)
W1 O1 1.9489(11)
W1 O2 1.9631(11)
W1 N1 2.0158(14)
W1 C22 2.1589(18)
F1 C8 1.335(2)
F2 C8 1.331(2)
F3 C8 1.343(2)
F4 C9 1.342(2)
F5 C9 1.336(2)
F6 C9 1.336(2)
F7 C18 1.339(2)
F8 C18 1.334(2)
F9 C18 1.3435(19)
F10 C19 1.337(2)
F11 C19 1.3436(19)
F12 C19 1.335(2)
O1 C1 1.389(2)
O2 C11 1.3797(19)
N1 C13 1.417(2)
N1 C3 1.426(2)
C1 C2 1.533(2)
C1 C9 1.548(2)
C1 C8 1.552(2)
C2 C3 1.404(2)
C2 C7 1.404(2)
C3 C4 1.404(2)
C4 C5 1.377(2)
C4 H4A 0.9500
C5 C6 1.397(2)
C5 H5A 0.9500
C6 C7 1.383(2)
C6 C10 1.511(2)
C7 H7A 0.9500
C10 H10A 0.9800
C10 H10B 0.9800
C10 H10C 0.9800
C11 C12 1.525(2)
C11 C19 1.550(2)
C11 C18 1.551(2)
C12 C13 1.402(2)
C12 C17 1.404(2)
C13 C14 1.402(2)
C14 C15 1.382(2)
C14 H14A 0.9500
C15 C16 1.393(3)
C15 H15A 0.9500
C16 C17 1.386(2)
C16 C20 1.510(2)
C17 H17A 0.9500
C20 H20A 0.9800
C20 H20B 0.9800
C20 H20C 0.9800
C21 C22 1.450(3)
C21 C24 1.514(2)
C22 C23 1.473(2)
C22 C28 1.512(2)
C23 C29 1.455(2)
C24 C26 1.531(3)
C24 C25 1.533(3)
C24 C27 1.540(3)
C25 H25A 0.9800
C25 H25B 0.9800
C25 H25C 0.9800
C26 H26A 0.9800
C26 H26B 0.9800
C26 H26C 0.9800
C27 H27A 0.9800
C27 H27B 0.9800
C27 H27C 0.9800
C28 H28A 0.9800
C28 H28B 0.9800
C28 H28C 0.9800
C29 C34 1.394(3)
C29 C30 1.403(3)
C30 C31 1.385(3)
C30 H30A 0.9500
C31 C32 1.383(3)
C31 H31A 0.9500
C32 C33 1.386(3)
C32 H32A 0.9500
C33 C34 1.389(3)
C33 H33A 0.9500
C34 H34A 0.9500
